data_4518348
loop_
_publ_author_name
'Redhammer, G\"unther J.'
'Badami, Pavan'
'Meven, Martin'
'Ganschow, Steffen'
'Berendts, Stefan'
'Tippelt, Gerold'
'Rettenwander, Daniel'

_publ_section_title
;
 Wet-Environment-Induced Structural Alterations in Single- and
 Polycrystalline LLZTO Solid Electrolytes Studied by Diffraction
 Techniques
;
_journal_name_full 'ACS Applied Materials &amp; Interfaces'
_journal_paper_doi 10.1021/acsami.0c16016
_journal_year 2020
_chemical_absolute_configuration unk
_chemical_formula_moiety 'La2.95 Li3.73 H1.57 Ta1.10 Zr0.90 O12'
_chemical_formula_sum 'H1.57 La2.95 Li3.73 O12 Ta1.1 Zr0.9'
_chemical_formula_weight 913.03
_space_group_IT_number 220
_space_group_name_Hall 'I -4bd 2c 3'
_space_group_name_H-M_alt 'I -4 3 d'
_symmetry_cell_setting cubic
_symmetry_Int_Tables_number 220
_symmetry_space_group_name_Hall 'I -4bd 2c 3'
_symmetry_space_group_name_H-M 'I -4 3 d'
_atom_sites_solution_hydrogens difmap
_audit_conform_dict_location ftp://ftp.iucr.org/pub/cif_core.dic
_audit_conform_dict_name cif_core.dic
_audit_conform_dict_version 2.4.5
_audit_creation_date 2020-05-29T12:06:45-00:00
_audit_creation_method 'WinGX routine CIF_UPDATE'
_cell_angle_alpha 90
_cell_angle_beta 90
_cell_angle_gamma 90
_cell_formula_units_Z 8
_cell_length_a 12.9466(3)
_cell_length_b 12.9466(3)
_cell_length_c 12.9466(3)
_cell_measurement_reflns_used 33706
_cell_measurement_temperature 293(2)
_cell_measurement_theta_max 36.427
_cell_measurement_theta_min 3.855
_cell_measurement_wavelength 0.71073
_cell_volume 2170.04(9)
_computing_cell_refinement 'Bruker APEX2 (Bruker, 2012)'
_computing_data_collection 'Bruker APEX2 (Bruker, 2012)'
_computing_data_reduction 'Bruker APEX2 (Bruker, 2012)'
_computing_molecular_graphics 'Diamonds 3.2g (Brandenburg,2006)'
_computing_publication_material 'WinGX v1.70.01 (Farrugia 2012)'
_computing_structure_refinement 'SHELXL-2012 (Sheldrick, 2012)'
_computing_structure_solution 'SHELXS-2012 (Sheldrick, 2012)'
_diffrn_ambient_temperature 293(2)
_diffrn_measured_fraction_theta_full 1
_diffrn_measured_fraction_theta_max 0.998
_diffrn_measurement_device '3-circle diffractometer'
_diffrn_measurement_device_type 'SMART APEX'
_diffrn_measurement_method 'rotation, \w-scans at 4 different \f positions'
_diffrn_radiation_monochromator graphite
_diffrn_radiation_probe x-ray
_diffrn_radiation_type MoK\a
_diffrn_radiation_wavelength 0.71073
_diffrn_reflns_av_R_equivalents 0.0534
_diffrn_reflns_av_unetI/netI 0.0134
_diffrn_reflns_Laue_measured_fraction_full 1
_diffrn_reflns_Laue_measured_fraction_max 0.998
_diffrn_reflns_limit_h_max 21
_diffrn_reflns_limit_h_min -21
_diffrn_reflns_limit_k_max 21
_diffrn_reflns_limit_k_min -21
_diffrn_reflns_limit_l_max 21
_diffrn_reflns_limit_l_min -21
_diffrn_reflns_number 33706
_diffrn_reflns_point_group_measured_fraction_full 1
_diffrn_reflns_point_group_measured_fraction_max 0.999
_diffrn_reflns_theta_full 25.242
_diffrn_reflns_theta_max 36.427
_diffrn_reflns_theta_min 3.855
_exptl_absorpt_coefficient_mu 23.348
_exptl_absorpt_correction_T_max 0.210
_exptl_absorpt_correction_T_min 0.065
_exptl_absorpt_correction_type multi-scan
_exptl_absorpt_process_details 'multiscan correction with APEX2 software (Bruker 2012)'
_exptl_crystal_colour colourless
_exptl_crystal_density_diffrn 5.589
_exptl_crystal_density_method 'not measured'
_exptl_crystal_description plate
_exptl_crystal_F_000 3161.0
_exptl_crystal_size_max 0.14
_exptl_crystal_size_mid 0.13
_exptl_crystal_size_min 0.07
_refine_diff_density_max 0.917
_refine_diff_density_min -0.739
_refine_diff_density_rms 0.145
_refine_ls_abs_structure_details
;
 Refined as an inversion twin.
;
_refine_ls_abs_structure_Flack 0.58(6)
_refine_ls_extinction_coef 0.000307(18)
_refine_ls_extinction_expression Fc^*^=kFc[1+0.001xFc^2^\l^3^/sin(2\q)]^-1/4^
_refine_ls_extinction_method 'SHELXL-2014/7 (Sheldrick 2014'
_refine_ls_goodness_of_fit_ref 1.185
_refine_ls_hydrogen_treatment refxyz
_refine_ls_matrix_type full
_refine_ls_number_constraints 0
_refine_ls_number_parameters 50
_refine_ls_number_reflns 888
_refine_ls_number_restraints 8
_refine_ls_restrained_S_all 1.189
_refine_ls_R_factor_all 0.0163
_refine_ls_R_factor_gt 0.0161
_refine_ls_shift/su_max 0.008
_refine_ls_shift/su_mean 0.001
_refine_ls_structure_factor_coef Fsqd
_refine_ls_weighting_details 'w=1/[\s^2^(Fo^2^)+17.6898P] where P=(Fo^2^+2Fc^2^)/3'
_refine_ls_weighting_scheme calc
_refine_ls_wR_factor_gt 0.0325
_refine_ls_wR_factor_ref 0.0326
_reflns_Friedel_coverage 0.813
_reflns_Friedel_fraction_full 1
_reflns_Friedel_fraction_max 1
_reflns_number_gt 885
_reflns_number_total 888
_reflns_threshold_expression 'I > 2\s(I)'
_cod_data_source_file am0c16016_si_004.cif
_cod_data_source_block CZ_LLZTO_363k_1d
_cod_original_cell_volume 2170.04(15)
_cod_original_formula_sum 'La2.95 Li3.73 H1.57 Ta1.10 Zr0.90 O12'
_cod_database_code 4518348
_shelx_shelxl_version_number 2014/7

loop_
_symmetry_equiv_pos_as_xyz
'x, y, z'
'x, -y, -z+1/2'
'-x, -y+1/2, z'
'-x, y+1/2, -z+1/2'
'y+1/4, -x+3/4, -z+1/4'
'-y+1/4, -x+3/4, z+3/4'
'-y+3/4, x+3/4, -z+1/4'
'y+3/4, x+3/4, z+3/4'
'y, z, x'
'-y, -z+1/2, x'
'y, -z, -x+1/2'
'-y, z+1/2, -x+1/2'
'z+1/4, -y+3/4, -x+1/4'
'z+1/4, y+1/4, x+1/4'
'-z+3/4, y+3/4, -x+1/4'
'-z+3/4, -y+1/4, x+1/4'
'z, x, y'
'-z+1/2, x, -y'
'-z, -x+1/2, y'
'z+1/2, -x+1/2, -y'
'x+3/4, z+3/4, y+3/4'
'x+3/4, -z+1/4, -y+3/4'
'-x+3/4, z+3/4, -y+1/4'
'-x+1/4, -z+3/4, y+3/4'
'x+1/2, y+1/2, z+1/2'
'x+1/2, -y+1/2, -z+1'
'-x+1/2, -y+1, z+1/2'
'-x+1/2, y+1, -z+1'
'y+3/4, -x+5/4, -z+3/4'
'-y+3/4, -x+5/4, z+5/4'
'-y+5/4, x+5/4, -z+3/4'
'y+5/4, x+5/4, z+5/4'
'y+1/2, z+1/2, x+1/2'
'-y+1/2, -z+1, x+1/2'
'y+1/2, -z+1/2, -x+1'
'-y+1/2, z+1, -x+1'
'z+3/4, -y+5/4, -x+3/4'
'z+3/4, y+3/4, x+3/4'
'-z+5/4, y+5/4, -x+3/4'
'-z+5/4, -y+3/4, x+3/4'
'z+1/2, x+1/2, y+1/2'
'-z+1, x+1/2, -y+1/2'
'-z+1/2, -x+1, y+1/2'
'z+1, -x+1, -y+1/2'
'x+5/4, z+5/4, y+5/4'
'x+5/4, -z+3/4, -y+5/4'
'-x+5/4, z+5/4, -y+3/4'
'-x+3/4, -z+5/4, y+5/4'

loop_
_atom_site_label
_atom_site_type_symbol
_atom_site_fract_x
_atom_site_fract_y
_atom_site_fract_z
_atom_site_U_iso_or_equiv
_atom_site_adp_type
_atom_site_occupancy
_atom_site_site_symmetry_order
_atom_site_calc_flag
_atom_site_refinement_flags_posn
_atom_site_refinement_flags_adp
_atom_site_refinement_flags_occupancy
_atom_site_disorder_assembly
_atom_site_disorder_group
La1 La 0.12253(3) 0 0.25 0.01394(7) Uani 0.9851(19) 2 d S T . . .
Zr1 Zr -0.01056(11) -0.01056(11) -0.01056(11) 0.0093(2) Uani 0.449(2) 3 d S TU P . .
Ta1 Ta -0.00180(4) -0.00180(4) -0.00180(4) 0.00895(10) Uani 0.5511(17) 3 d S TU P . .
O1 O 0.1025(3) 0.1949(3) 0.2774(3) 0.0144(6) Uani 1 1 d D . . . .
O2 O 0.0319(3) 0.4471(3) 0.1444(3) 0.0165(6) Uani 1 1 d . . . . .
Li1 Li 0.375 0 0.25 0.040(8) Uani 0.95(10) 4 d S T . . .
Li2 Li 0.875 0 0.25 0.075(18) Uani 0.80(13) 4 d S T . . .
Li3 Li 0.143(4) 0.182(5) 0.434(4) 0.027(15) Uiso 0.19(4) 1 d . . . . .
H1 H 0.113(10) 0.168(9) 0.325(9) 0.015 Uiso 0.50(14) 1 d D U . . .

loop_
_atom_site_aniso_label
_atom_site_aniso_U_11
_atom_site_aniso_U_22
_atom_site_aniso_U_33
_atom_site_aniso_U_23
_atom_site_aniso_U_13
_atom_site_aniso_U_12
La1 0.00884(10) 0.01435(14) 0.01862(15) 0.00990(9) 0 0
Zr1 0.0093(2) 0.0093(2) 0.0093(2) -0.0029(2) -0.0029(2) -0.0029(2)
Ta1 0.00895(10) 0.00895(10) 0.00895(10) -0.00208(9) -0.00208(9) -0.00208(9)
O1 0.0119(12) 0.0171(14) 0.0142(13) 0.0027(10) 0.0001(10) 0.0007(11)
O2 0.0201(14) 0.0153(13) 0.0141(14) 0.0014(11) 0.0015(11) 0.0008(11)
Li1 0.006(7) 0.057(11) 0.057(11) 0 0 0
Li2 0.031(17) 0.10(3) 0.10(3) 0 0 0

loop_
_atom_type_symbol
_atom_type_description
_atom_type_scat_dispersion_real
_atom_type_scat_dispersion_imag
_atom_type_scat_source
Li Li -0.0003 0.0001 'International Tables Vol C Tables 4.2.6.8 and 6.1.1.4'
O O 0.0106 0.006 'International Tables Vol C Tables 4.2.6.8 and 6.1.1.4'
Ta Ta -0.7052 6.5227 'International Tables Vol C Tables 4.2.6.8 and 6.1.1.4'
Zr Zr -2.9673 0.5597 'International Tables Vol C Tables 4.2.6.8 and 6.1.1.4'
La La -0.2871 2.4523 'International Tables Vol C Tables 4.2.6.8 and 6.1.1.4'
H H 0 0 'International Tables Vol C Tables 4.2.6.8 and 6.1.1.4'

loop_
_geom_angle_atom_site_label_1
_geom_angle_atom_site_label_2
_geom_angle_atom_site_label_3
_geom_angle
_geom_angle_site_symmetry_1
_geom_angle_site_symmetry_3
_geom_angle_publ_flag
O1 La1 O1 73.81(15) 17 44_445 ?
O1 La1 O2 109.68(9) 17 3 ?
O1 La1 O2 159.00(9) 44_445 3 ?
O1 La1 O2 159.00(9) 17 4_545 ?
O1 La1 O2 109.68(9) 44_445 4_545 ?
O2 La1 O2 74.81(16) 3 4_545 ?
O1 La1 O1 66.39(15) 17 . ?
O1 La1 O1 124.25(7) 44_445 . ?
O2 La1 O1 74.12(10) 3 . ?
O2 La1 O1 96.46(12) 4_545 . ?
O1 La1 O1 124.25(7) 17 2 ?
O1 La1 O1 66.39(15) 44_445 2 ?
O2 La1 O1 96.45(12) 3 2 ?
O2 La1 O1 74.12(10) 4_545 2 ?
O1 La1 O1 168.36(15) . 2 ?
O1 La1 O2 96.19(12) 17 17 ?
O1 La1 O2 73.61(10) 44_445 17 ?
O2 La1 O2 125.18(8) 3 17 ?
O2 La1 O2 66.24(15) 4_545 17 ?
O1 La1 O2 73.65(9) . 17 ?
O1 La1 O2 107.68(9) 2 17 ?
O1 La1 O2 73.61(10) 17 44_445 ?
O1 La1 O2 96.19(12) 44_445 44_445 ?
O2 La1 O2 66.24(15) 3 44_445 ?
O2 La1 O2 125.18(8) 4_545 44_445 ?
O1 La1 O2 107.67(9) . 44_445 ?
O1 La1 O2 73.65(9) 2 44_445 ?
O2 La1 O2 167.48(15) 17 44_445 ?
O1 La1 Li3 146.4(12) 17 8_444 ?
O1 La1 Li3 120.1(11) 44_445 8_444 ?
O2 La1 Li3 46.2(11) 3 8_444 ?
O2 La1 Li3 50.7(12) 4_545 8_444 ?
O1 La1 Li3 114.6(11) . 8_444 ?
O1 La1 Li3 54.1(11) 2 8_444 ?
O2 La1 Li3 116.7(12) 17 8_444 ?
O2 La1 Li3 74.5(12) 44_445 8_444 ?
O1 La1 Li3 120.1(11) 17 29_445 ?
O1 La1 Li3 146.4(12) 44_445 29_445 ?
O2 La1 Li3 50.7(12) 3 29_445 ?
O2 La1 Li3 46.2(11) 4_545 29_445 ?
O1 La1 Li3 54.1(11) . 29_445 ?
O1 La1 Li3 114.6(11) 2 29_445 ?
O2 La1 Li3 74.5(12) 17 29_445 ?
O2 La1 Li3 116.7(12) 44_445 29_445 ?
Li3 La1 Li3 67(2) 8_444 29_445 ?
O1 La1 Li2 143.09(8) 17 1_455 ?
O1 La1 Li2 143.09(8) 44_445 1_455 ?
O2 La1 Li2 37.40(8) 3 1_455 ?
O2 La1 Li2 37.40(8) 4_545 1_455 ?
O1 La1 Li2 84.18(7) . 1_455 ?
O1 La1 Li2 84.18(7) 2 1_455 ?
O2 La1 Li2 96.26(8) 17 1_455 ?
O2 La1 Li2 96.26(8) 44_445 1_455 ?
Li3 La1 Li2 33.4(11) 8_444 1_455 ?
Li3 La1 Li2 33.4(11) 29_445 1_455 ?
O1 La1 Li3 53.1(10) 17 16 ?
O1 La1 Li3 50.4(11) 44_445 16 ?
O2 La1 Li3 148.3(11) 3 16 ?
O2 La1 Li3 112.2(10) 4_545 16 ?
O1 La1 Li3 74.4(11) . 16 ?
O1 La1 Li3 115.2(11) 2 16 ?
O2 La1 Li3 46.5(10) 17 16 ?
O2 La1 Li3 121.3(10) 44_445 16 ?
Li3 La1 Li3 159.9(13) 8_444 16 ?
Li3 La1 Li3 110.67(19) 29_445 16 ?
Li2 La1 Li3 140.7(10) 1_455 16 ?
O1 La1 H1 71(3) 17 . ?
O1 La1 H1 114(3) 44_445 . ?
O2 La1 H1 86(3) 3 . ?
O2 La1 H1 89(3) 4_545 . ?
O1 La1 H1 16(3) . . ?
O1 La1 H1 162(3) 2 . ?
O2 La1 H1 58(3) 17 . ?
O2 La1 H1 123(3) 44_445 . ?
Li3 La1 H1 120(3) 8_444 . ?
Li3 La1 H1 54(3) 29_445 . ?
Li2 La1 H1 87(3) 1_455 . ?
Li3 La1 H1 64(3) 16 . ?
O1 Zr1 O1 92.05(17) 21_444 38_444 ?
O1 Zr1 O1 92.05(17) 21_444 8_444 ?
O1 Zr1 O1 92.05(17) 38_444 8_444 ?
O1 Zr1 O2 93.56(14) 21_444 3 ?
O1 Zr1 O2 171.4(2) 38_444 3 ?
O1 Zr1 O2 94.24(14) 8_444 3 ?
O1 Zr1 O2 171.4(2) 21_444 44_445 ?
O1 Zr1 O2 94.24(14) 38_444 44_445 ?
O1 Zr1 O2 93.56(14) 8_444 44_445 ?
O2 Zr1 O2 79.54(17) 3 44_445 ?
O1 Zr1 O2 94.24(14) 21_444 36_544 ?
O1 Zr1 O2 93.56(14) 38_444 36_544 ?
O1 Zr1 O2 171.4(2) 8_444 36_544 ?
O2 Zr1 O2 79.54(17) 3 36_544 ?
O2 Zr1 O2 79.54(17) 44_445 36_544 ?
O1 Zr1 Li3 46.2(11) 21_444 21_444 ?
O1 Zr1 Li3 97.6(11) 38_444 21_444 ?
O1 Zr1 Li3 137.2(11) 8_444 21_444 ?
O2 Zr1 Li3 81.7(11) 3 21_444 ?
O2 Zr1 Li3 126.9(11) 44_445 21_444 ?
O2 Zr1 Li3 48.3(11) 36_544 21_444 ?
O1 Zr1 Li3 137.2(11) 21_444 38_444 ?
O1 Zr1 Li3 46.2(11) 38_444 38_444 ?
O1 Zr1 Li3 97.6(11) 8_444 38_444 ?
O2 Zr1 Li3 126.9(11) 3 38_444 ?
O2 Zr1 Li3 48.3(11) 44_445 38_444 ?
O2 Zr1 Li3 81.7(11) 36_544 38_444 ?
Li3 Zr1 Li3 118.9(4) 21_444 38_444 ?
O1 Zr1 Li3 97.6(11) 21_444 8_444 ?
O1 Zr1 Li3 137.2(11) 38_444 8_444 ?
O1 Zr1 Li3 46.2(11) 8_444 8_444 ?
O2 Zr1 Li3 48.3(11) 3 8_444 ?
O2 Zr1 Li3 81.7(11) 44_445 8_444 ?
O2 Zr1 Li3 126.9(11) 36_544 8_444 ?
Li3 Zr1 Li3 118.9(4) 21_444 8_444 ?
Li3 Zr1 Li3 118.9(4) 38_444 8_444 ?
O1 Zr1 Li3 85.3(10) 21_444 18 ?
O1 Zr1 Li3 57.2(10) 38_444 18 ?
O1 Zr1 Li3 149.0(10) 8_444 18 ?
O2 Zr1 Li3 116.8(10) 3 18 ?
O2 Zr1 Li3 93.2(10) 44_445 18 ?
O2 Zr1 Li3 37.9(10) 36_544 18 ?
Li3 Zr1 Li3 54(2) 21_444 18 ?
Li3 Zr1 Li3 65.5(19) 38_444 18 ?
Li3 Zr1 Li3 164.7(17) 8_444 18 ?
O1 Zr1 Li3 57.2(10) 21_444 10 ?
O1 Zr1 Li3 149.0(10) 38_444 10 ?
O1 Zr1 Li3 85.3(10) 8_444 10 ?
O2 Zr1 Li3 37.9(10) 3 10 ?
O2 Zr1 Li3 116.8(10) 44_445 10 ?
O2 Zr1 Li3 93.2(10) 36_544 10 ?
Li3 Zr1 Li3 65.5(19) 21_444 10 ?
Li3 Zr1 Li3 164.7(17) 38_444 10 ?
Li3 Zr1 Li3 54(2) 8_444 10 ?
Li3 Zr1 Li3 118.1(5) 18 10 ?
O1 Zr1 Li3 149.0(10) 21_444 2 ?
O1 Zr1 Li3 85.3(10) 38_444 2 ?
O1 Zr1 Li3 57.2(10) 8_444 2 ?
O2 Zr1 Li3 93.2(10) 3 2 ?
O2 Zr1 Li3 37.9(10) 44_445 2 ?
O2 Zr1 Li3 116.8(10) 36_544 2 ?
Li3 Zr1 Li3 164.7(17) 21_444 2 ?
Li3 Zr1 Li3 54(2) 38_444 2 ?
Li3 Zr1 Li3 65.5(19) 8_444 2 ?
Li3 Zr1 Li3 118.1(5) 18 2 ?
Li3 Zr1 Li3 118.1(5) 10 2 ?
O1 Ta1 O1 85.52(14) 38_444 21_444 ?
O1 Ta1 O1 85.52(14) 38_444 8_444 ?
O1 Ta1 O1 85.52(14) 21_444 8_444 ?
O1 Ta1 O2 94.80(14) 38_444 44_445 ?
O1 Ta1 O2 179.49(17) 21_444 44_445 ?
O1 Ta1 O2 94.11(14) 8_444 44_445 ?
O1 Ta1 O2 179.49(17) 38_444 3 ?
O1 Ta1 O2 94.11(14) 21_444 3 ?
O1 Ta1 O2 94.80(14) 8_444 3 ?
O2 Ta1 O2 85.57(15) 44_445 3 ?
O1 Ta1 O2 94.11(14) 38_444 36_544 ?
O1 Ta1 O2 94.80(14) 21_444 36_544 ?
O1 Ta1 O2 179.49(17) 8_444 36_544 ?
O2 Ta1 O2 85.57(15) 44_445 36_544 ?
O2 Ta1 O2 85.57(15) 3 36_544 ?
O1 Ta1 Li3 95.4(11) 38_444 21_444 ?
O1 Ta1 Li3 46.5(11) 21_444 21_444 ?
O1 Ta1 Li3 131.5(11) 8_444 21_444 ?
O2 Ta1 Li3 133.8(11) 44_445 21_444 ?
O2 Ta1 Li3 84.1(11) 3 21_444 ?
O2 Ta1 Li3 48.8(11) 36_544 21_444 ?
O1 Ta1 Li3 46.5(11) 38_444 38_444 ?
O1 Ta1 Li3 131.5(11) 21_444 38_444 ?
O1 Ta1 Li3 95.4(11) 8_444 38_444 ?
O2 Ta1 Li3 48.8(11) 44_445 38_444 ?
O2 Ta1 Li3 133.8(11) 3 38_444 ?
O2 Ta1 Li3 84.1(11) 36_544 38_444 ?
Li3 Ta1 Li3 119.86(14) 21_444 38_444 ?
O1 Ta1 Li3 131.5(11) 38_444 8_444 ?
O1 Ta1 Li3 95.4(11) 21_444 8_444 ?
O1 Ta1 Li3 46.5(11) 8_444 8_444 ?
O2 Ta1 Li3 84.1(11) 44_445 8_444 ?
O2 Ta1 Li3 48.8(11) 3 8_444 ?
O2 Ta1 Li3 133.8(11) 36_544 8_444 ?
Li3 Ta1 Li3 119.86(13) 21_444 8_444 ?
Li3 Ta1 Li3 119.86(14) 38_444 8_444 ?
O1 Ta1 Li3 57.3(10) 38_444 18 ?
O1 Ta1 Li3 84.1(10) 21_444 18 ?
O1 Ta1 Li3 142.0(10) 8_444 18 ?
O2 Ta1 Li3 96.4(10) 44_445 18 ?
O2 Ta1 Li3 122.3(10) 3 18 ?
O2 Ta1 Li3 37.7(10) 36_544 18 ?
Li3 Ta1 Li3 54(2) 21_444 18 ?
Li3 Ta1 Li3 66(2) 38_444 18 ?
Li3 Ta1 Li3 171(2) 8_444 18 ?
O1 Ta1 Li3 142.0(10) 38_444 10 ?
O1 Ta1 Li3 57.3(10) 21_444 10 ?
O1 Ta1 Li3 84.1(10) 8_444 10 ?
O2 Ta1 Li3 122.3(10) 44_445 10 ?
O2 Ta1 Li3 37.7(10) 3 10 ?
O2 Ta1 Li3 96.4(10) 36_544 10 ?
Li3 Ta1 Li3 66(2) 21_444 10 ?
Li3 Ta1 Li3 171(2) 38_444 10 ?
Li3 Ta1 Li3 54(2) 8_444 10 ?
Li3 Ta1 Li3 119.4(3) 18 10 ?
O1 Ta1 Li3 84.1(10) 38_444 2 ?
O1 Ta1 Li3 142.0(10) 21_444 2 ?
O1 Ta1 Li3 57.3(10) 8_444 2 ?
O2 Ta1 Li3 37.7(10) 44_445 2 ?
O2 Ta1 Li3 96.4(10) 3 2 ?
O2 Ta1 Li3 122.3(10) 36_544 2 ?
Li3 Ta1 Li3 171(2) 21_444 2 ?
Li3 Ta1 Li3 54(2) 38_444 2 ?
Li3 Ta1 Li3 66(2) 8_444 2 ?
Li3 Ta1 Li3 119.4(3) 18 2 ?
Li3 Ta1 Li3 119.4(3) 10 2 ?
Zr1 O1 Li1 132.5(2) 32_444 9 ?
Zr1 O1 Ta1 4.58(7) 32_444 32_444 ?
Li1 O1 Ta1 128.27(18) 9 32_444 ?
Zr1 O1 Li3 92.3(16) 32_444 . ?
Li1 O1 Li3 65.0(15) 9 . ?
Ta1 O1 Li3 88.6(16) 32_444 . ?
Zr1 O1 La1 101.40(14) 32_444 9 ?
Li1 O1 La1 93.09(12) 9 9 ?
Ta1 O1 La1 104.14(14) 32_444 9 ?
Li3 O1 La1 157.9(15) . 9 ?
Zr1 O1 Li3 170.4(12) 32_444 29_445 ?
Li1 O1 Li3 56.5(12) 9 29_445 ?
Ta1 O1 Li3 172.9(13) 32_444 29_445 ?
Li3 O1 Li3 89.5(15) . 29_445 ?
La1 O1 Li3 79.9(14) 9 29_445 ?
Zr1 O1 La1 99.54(14) 32_444 . ?
Li1 O1 La1 120.99(15) 9 . ?
Ta1 O1 La1 102.30(13) 32_444 . ?
Li3 O1 La1 91.7(16) . . ?
La1 O1 La1 102.88(12) 9 . ?
Li3 O1 La1 70.9(12) 29_445 . ?
Zr1 O1 Li3 85.0(13) 32_444 31_445 ?
Li1 O1 Li3 54.1(14) 9 31_445 ?
Ta1 O1 Li3 82.2(13) 32_444 31_445 ?
Li3 O1 Li3 86.4(18) . 31_445 ?
La1 O1 Li3 77.7(11) 9 31_445 ?
Li3 O1 Li3 104.5(17) 29_445 31_445 ?
La1 O1 Li3 175.1(14) . 31_445 ?
Zr1 O1 H1 101(10) 32_444 . ?
Li1 O1 H1 76(10) 9 . ?
Ta1 O1 H1 98(10) 32_444 . ?
Li3 O1 H1 24(9) . . ?
La1 O1 H1 157(10) 9 . ?
Li3 O1 H1 77(10) 29_445 . ?
La1 O1 H1 68(9) . . ?
Li3 O1 H1 110(9) 31_445 . ?
Li2 O2 Li3 54.6(16) 3_655 9 ?
Li2 O2 Ta1 129.91(19) 3_655 3 ?
Li3 O2 Ta1 102.1(16) 9 3 ?
Li2 O2 Li3 50.9(16) 3_655 6_554 ?
Li3 O2 Li3 83(2) 9 6_554 ?
Ta1 O2 Li3 86.0(15) 3 6_554 ?
Li2 O2 Zr1 126.18(19) 3_655 3 ?
Li3 O2 Zr1 98.6(16) 9 3 ?
Ta1 O2 Zr1 4.04(6) 3 3 ?
Li3 O2 Zr1 83.4(15) 6_554 3 ?
Li2 O2 Li3 47.6(13) 3_655 31_445 ?
Li3 O2 Li3 78(2) 9 31_445 ?
Ta1 O2 Li3 177.0(13) 3 31_445 ?
Li3 O2 Li3 91(2) 6_554 31_445 ?
Zr1 O2 Li3 173.7(14) 3 31_445 ?
Li2 O2 La1 90.84(13) 3_655 3 ?
Li3 O2 La1 145.1(16) 9 3 ?
Ta1 O2 La1 104.78(15) 3 3 ?
Li3 O2 La1 77.6(14) 6_554 3 ?
Zr1 O2 La1 107.19(14) 3 3 ?
Li3 O2 La1 74.3(15) 31_445 3 ?
Li2 O2 La1 121.36(16) 3_655 9 ?
Li3 O2 La1 94.1(17) 9 9 ?
Ta1 O2 La1 101.97(14) 3 9 ?
Li3 O2 La1 171.9(16) 6_554 9 ?
Zr1 O2 La1 104.41(14) 3 9 ?
Li3 O2 La1 81.0(13) 31_445 9 ?
La1 O2 La1 101.54(13) 3 9 ?
O1 Li1 O1 114.40(11) 16 44_445 ?
O1 Li1 O1 100.0(2) 16 15_545 ?
O1 Li1 O1 114.40(11) 44_445 15_545 ?
O1 Li1 O1 114.40(11) 16 17 ?
O1 Li1 O1 100.0(2) 44_445 17 ?
O1 Li1 O1 114.40(11) 15_545 17 ?
O1 Li1 Li3 160.3(15) 16 15_545 ?
O1 Li1 Li3 79.1(16) 44_445 15_545 ?
O1 Li1 Li3 60.5(15) 15_545 15_545 ?
O1 Li1 Li3 75.0(14) 17 15_545 ?
O1 Li1 Li3 60.5(15) 16 16 ?
O1 Li1 Li3 75.0(14) 44_445 16 ?
O1 Li1 Li3 160.3(15) 15_545 16 ?
O1 Li1 Li3 79.1(16) 17 16 ?
Li3 Li1 Li3 139(3) 15_545 16 ?
O1 Li1 Li3 75.0(14) 16 17 ?
O1 Li1 Li3 160.3(15) 44_445 17 ?
O1 Li1 Li3 79.1(16) 15_545 17 ?
O1 Li1 Li3 60.5(15) 17 17 ?
Li3 Li1 Li3 97.0(10) 15_545 17 ?
Li3 Li1 Li3 97.0(10) 16 17 ?
O1 Li1 Li3 79.1(16) 16 44_445 ?
O1 Li1 Li3 60.5(15) 44_445 44_445 ?
O1 Li1 Li3 75.0(14) 15_545 44_445 ?
O1 Li1 Li3 160.3(15) 17 44_445 ?
Li3 Li1 Li3 97.0(10) 15_545 44_445 ?
Li3 Li1 Li3 97.0(10) 16 44_445 ?
Li3 Li1 Li3 139(3) 17 44_445 ?
O1 Li1 La1 129.99(10) 16 . ?
O1 Li1 La1 50.01(10) 44_445 . ?
O1 Li1 La1 129.99(10) 15_545 . ?
O1 Li1 La1 50.01(10) 17 . ?
Li3 Li1 La1 69.6(15) 15_545 . ?
Li3 Li1 La1 69.6(15) 16 . ?
Li3 Li1 La1 110.4(15) 17 . ?
Li3 Li1 La1 110.4(15) 44_445 . ?
O1 Li1 La1 50.01(10) 16 23_545 ?
O1 Li1 La1 129.99(10) 44_445 23_545 ?
O1 Li1 La1 50.01(10) 15_545 23_545 ?
O1 Li1 La1 129.99(10) 17 23_545 ?
Li3 Li1 La1 110.4(15) 15_545 23_545 ?
Li3 Li1 La1 110.4(15) 16 23_545 ?
Li3 Li1 La1 69.6(15) 17 23_545 ?
Li3 Li1 La1 69.6(15) 44_445 23_545 ?
La1 Li1 La1 180 . 23_545 ?
O1 Li1 Zr1 23.49(11) 16 27_545 ?
O1 Li1 Zr1 91.54(11) 44_445 27_545 ?
O1 Li1 Zr1 106.52(10) 15_545 27_545 ?
O1 Li1 Zr1 127.30(10) 17 27_545 ?
Li3 Li1 Zr1 157.4(14) 15_545 27_545 ?
Li3 Li1 Zr1 54.6(16) 16 27_545 ?
Li3 Li1 Zr1 98.4(14) 17 27_545 ?
Li3 Li1 Zr1 60.7(16) 44_445 27_545 ?
La1 Li1 Zr1 119.49(3) . 27_545 ?
La1 Li1 Zr1 60.51(3) 23_545 27_545 ?
O1 Li1 Zr1 127.30(10) 16 5_545 ?
O1 Li1 Zr1 23.49(11) 44_445 5_545 ?
O1 Li1 Zr1 91.54(11) 15_545 5_545 ?
O1 Li1 Zr1 106.52(10) 17 5_545 ?
Li3 Li1 Zr1 60.7(16) 15_545 5_545 ?
Li3 Li1 Zr1 98.4(14) 16 5_545 ?
Li3 Li1 Zr1 157.4(14) 17 5_545 ?
Li3 Li1 Zr1 54.6(16) 44_445 5_545 ?
La1 Li1 Zr1 60.51(3) . 5_545 ?
La1 Li1 Zr1 119.49(3) 23_545 5_545 ?
Zr1 Li1 Zr1 104.03(3) 27_545 5_545 ?
Li3 Li2 Li3 131(4) 29_545 8_544 ?
Li3 Li2 Li3 99.8(14) 29_545 10_655 ?
Li3 Li2 Li3 99.8(14) 8_544 10_655 ?
Li3 Li2 Li3 99.8(14) 29_545 12_645 ?
Li3 Li2 Li3 99.8(14) 8_544 12_645 ?
Li3 Li2 Li3 131(4) 10_655 12_645 ?
Li3 Li2 O2 165.5(17) 29_545 21_544 ?
Li3 Li2 O2 62.8(18) 8_544 21_544 ?
Li3 Li2 O2 78.9(17) 10_655 21_544 ?
Li3 Li2 O2 71(2) 12_645 21_544 ?
Li3 Li2 O2 71(2) 29_545 4_645 ?
Li3 Li2 O2 78.9(17) 8_544 4_645 ?
Li3 Li2 O2 165.5(17) 10_655 4_645 ?
Li3 Li2 O2 62.8(18) 12_645 4_645 ?
O2 Li2 O2 112.53(11) 21_544 4_645 ?
Li3 Li2 O2 62.8(18) 29_545 22 ?
Li3 Li2 O2 165.5(17) 8_544 22 ?
Li3 Li2 O2 71(2) 10_655 22 ?
Li3 Li2 O2 78.9(17) 12_645 22 ?
O2 Li2 O2 103.5(2) 21_544 22 ?
O2 Li2 O2 112.53(11) 4_645 22 ?
Li3 Li2 O2 78.9(17) 29_545 3_655 ?
Li3 Li2 O2 71(2) 8_544 3_655 ?
Li3 Li2 O2 62.8(18) 10_655 3_655 ?
Li3 Li2 O2 165.5(17) 12_645 3_655 ?
O2 Li2 O2 112.53(11) 21_544 3_655 ?
O2 Li2 O2 103.5(2) 4_645 3_655 ?
O2 Li2 O2 112.53(11) 22 3_655 ?
Li3 Li2 La1 65.6(18) 29_545 1_655 ?
Li3 Li2 La1 65.6(18) 8_544 1_655 ?
Li3 Li2 La1 114.4(18) 10_655 1_655 ?
Li3 Li2 La1 114.4(18) 12_645 1_655 ?
O2 Li2 La1 128.24(10) 21_544 1_655 ?
O2 Li2 La1 51.76(10) 4_645 1_655 ?
O2 Li2 La1 128.24(11) 22 1_655 ?
O2 Li2 La1 51.76(10) 3_655 1_655 ?
Li3 Li2 La1 114.4(18) 29_545 23_545 ?
Li3 Li2 La1 114.4(18) 8_544 23_545 ?
Li3 Li2 La1 65.6(18) 10_655 23_545 ?
Li3 Li2 La1 65.6(18) 12_645 23_545 ?
O2 Li2 La1 51.76(10) 21_544 23_545 ?
O2 Li2 La1 128.24(10) 4_645 23_545 ?
O2 Li2 La1 51.76(11) 22 23_545 ?
O2 Li2 La1 128.24(10) 3_655 23_545 ?
La1 Li2 La1 180 1_655 23_545 ?
Li2 Li3 O2 62.6(19) 31_435 17 ?
Li2 Li3 O1 134(3) 31_435 . ?
O2 Li3 O1 100(2) 17 . ?
Li2 Li3 O2 57.7(16) 31_435 30_544 ?
O2 Li3 O2 103(2) 17 30_544 ?
O1 Li3 O2 90(2) . 30_544 ?
Li2 Li3 Li1 171(3) 31_435 9 ?
O2 Li3 Li1 116(3) 17 9 ?
O1 Li3 Li1 54.5(14) . 9 ?
O2 Li3 Li1 129(3) 30_544 9 ?
Li2 Li3 O2 53.5(15) 31_435 29_445 ?
O2 Li3 O2 96(3) 17 29_445 ?
O1 Li3 O2 164(3) . 29_445 ?
O2 Li3 O2 84.1(18) 30_544 29_445 ?
Li1 Li3 O2 120(2) 9 29_445 ?
Li2 Li3 O1 128(3) 31_435 31_445 ?
O2 Li3 O1 149(3) 17 31_445 ?
O1 Li3 O1 90(2) . 31_445 ?
O2 Li3 O1 107(2) 30_544 31_445 ?
Li1 Li3 O1 48.5(12) 9 31_445 ?
O2 Li3 O1 77.1(15) 29_445 31_445 ?
Li2 Li3 O1 126(3) 31_435 29_445 ?
O2 Li3 O1 79.9(19) 17 29_445 ?
O1 Li3 O1 87.3(19) . 29_445 ?
O2 Li3 O1 176(3) 30_544 29_445 ?
Li1 Li3 O1 46.7(11) 9 29_445 ?
O2 Li3 O1 98(2) 29_445 29_445 ?
O1 Li3 O1 71.0(14) 31_445 29_445 ?
Li2 Li3 Li3 40.1(7) 31_435 37_445 ?
O2 Li3 Li3 52(2) 17 37_445 ?
O1 Li3 Li3 152(4) . 37_445 ?
O2 Li3 Li3 97.1(15) 30_544 37_445 ?
Li1 Li3 Li3 132(3) 9 37_445 ?
O2 Li3 Li3 44.2(12) 29_445 37_445 ?
O1 Li3 Li3 113(3) 31_445 37_445 ?
O1 Li3 Li3 87(3) 29_445 37_445 ?
Li2 Li3 Li3 40.1(7) 31_435 16 ?
O2 Li3 Li3 58(2) 17 16 ?
O1 Li3 Li3 94(3) . 16 ?
O2 Li3 Li3 45.0(12) 30_544 16 ?
Li1 Li3 Li3 147(3) 9 16 ?
O2 Li3 Li3 92.6(15) 29_445 16 ?
O1 Li3 Li3 151(3) 31_445 16 ?
O1 Li3 Li3 138(3) 29_445 16 ?
Li3 Li3 Li3 73(2) 37_445 16 ?
Li2 Li3 Ta1 99(2) 31_435 32_444 ?
O2 Li3 Ta1 111(2) 17 32_444 ?
O1 Li3 Ta1 44.9(12) . 32_444 ?
O2 Li3 Ta1 45.2(11) 30_544 32_444 ?
Li1 Li3 Ta1 89(2) 9 32_444 ?
O2 Li3 Ta1 125(2) 29_445 32_444 ?
O1 Li3 Ta1 97(2) 31_445 32_444 ?
O1 Li3 Ta1 131(2) 29_445 32_444 ?
Li3 Li3 Ta1 139(2) 37_445 32_444 ?
Li3 Li3 Ta1 67(2) 16 32_444 ?
Li2 Li3 Zr1 101(2) 31_435 32_444 ?
O2 Li3 Zr1 109(2) 17 32_444 ?
O1 Li3 Zr1 41.5(11) . 32_444 ?
O2 Li3 Zr1 48.3(12) 30_544 32_444 ?
Li1 Li3 Zr1 88(2) 9 32_444 ?
O2 Li3 Zr1 129(2) 29_445 32_444 ?
O1 Li3 Zr1 98(2) 31_445 32_444 ?
O1 Li3 Zr1 128(2) 29_445 32_444 ?
Li3 Li3 Zr1 140(2) 37_445 32_444 ?
Li3 Li3 Zr1 68(2) 16 32_444 ?
Ta1 Li3 Zr1 3.87(10) 32_444 32_444 ?
Li2 Li3 H1 128(6) 31_435 . ?
O2 Li3 H1 88(5) 17 . ?
O1 Li3 H1 12(5) . . ?
O2 Li3 H1 93(6) 30_544 . ?
Li1 Li3 H1 60(6) 9 . ?
O2 Li3 H1 175(6) 29_445 . ?
O1 Li3 H1 100(6) 31_445 . ?
O1 Li3 H1 85(6) 29_445 . ?
Li3 Li3 H1 140(6) 37_445 . ?
Li3 Li3 H1 88(6) 16 . ?
Ta1 Li3 H1 50(5) 32_444 . ?
Zr1 Li3 H1 47(5) 32_444 . ?

loop_
_geom_bond_atom_site_label_1
_geom_bond_atom_site_label_2
_geom_bond_distance
_geom_bond_site_symmetry_2
_geom_bond_publ_flag
La1 O1 2.508(3) 17 ?
La1 O1 2.508(3) 44_445 ?
La1 O2 2.517(4) 3 ?
La1 O2 2.517(4) 4_545 ?
La1 O1 2.562(3) . ?
La1 O1 2.562(3) 2 ?
La1 O2 2.600(4) 17 ?
La1 O2 2.600(4) 44_445 ?
La1 Li3 2.96(6) 8_444 ?
La1 Li3 2.96(6) 29_445 ?
La1 Li2 3.2046(4) 1_455 ?
La1 Li3 3.24(6) 16 ?
La1 H1 2.39(12) . ?
Zr1 O1 1.929(4) 21_444 ?
Zr1 O1 1.929(4) 38_444 ?
Zr1 O1 1.929(4) 8_444 ?
Zr1 O2 2.186(4) 3 ?
Zr1 O2 2.186(4) 44_445 ?
Zr1 O2 2.186(4) 36_544 ?
Zr1 Li3 2.91(6) 21_444 ?
Zr1 Li3 2.91(6) 38_444 ?
Zr1 Li3 2.91(6) 8_444 ?
Zr1 Li3 3.14(6) 18 ?
Zr1 Li3 3.14(6) 10 ?
Zr1 Li3 3.14(6) 2 ?
Ta1 O1 2.044(3) 38_444 ?
Ta1 O1 2.044(3) 21_444 ?
Ta1 O1 2.044(3) 8_444 ?
Ta1 O2 2.059(3) 44_445 ?
Ta1 O2 2.059(3) 3 ?
Ta1 O2 2.059(3) 36_544 ?
Ta1 Li3 2.89(6) 21_444 ?
Ta1 Li3 2.89(6) 38_444 ?
Ta1 Li3 2.89(6) 8_444 ?
Ta1 Li3 3.12(6) 18 ?
Ta1 Li3 3.12(6) 10 ?
Ta1 Li3 3.12(6) 2 ?
O1 Zr1 1.928(4) 32_444 ?
O1 Li1 1.966(3) 9 ?
O1 Ta1 2.044(3) 32_444 ?
O1 Li3 2.10(6) . ?
O1 La1 2.508(3) 9 ?
O1 Li3 2.53(6) 29_445 ?
O1 Li3 2.65(6) 31_445 ?
O1 H1 0.72(12) . ?
O2 Li2 1.947(4) 3_655 ?
O2 Li3 1.95(6) 9 ?
O2 Ta1 2.059(3) 3 ?
O2 Li3 2.18(6) 6_554 ?
O2 Zr1 2.186(4) 3 ?
O2 Li3 2.38(6) 31_445 ?
O2 La1 2.517(4) 3 ?
O2 La1 2.600(4) 9 ?
Li1 O1 1.966(3) 16 ?
Li1 O1 1.966(3) 44_445 ?
Li1 O1 1.966(3) 15_545 ?
Li1 O1 1.966(3) 17 ?
Li1 Li3 2.19(6) 15_545 ?
Li1 Li3 2.19(6) 16 ?
Li1 Li3 2.19(6) 17 ?
Li1 Li3 2.19(6) 44_445 ?
Li1 La1 3.2687(4) 23_545 ?
Li1 Zr1 3.5649(5) 27_545 ?
Li1 Zr1 3.5649(5) 5_545 ?
Li2 Li3 1.79(6) 29_545 ?
Li2 Li3 1.79(6) 8_544 ?
Li2 Li3 1.79(6) 10_655 ?
Li2 Li3 1.79(6) 12_645 ?
Li2 O2 1.947(4) 21_544 ?
Li2 O2 1.947(4) 4_645 ?
Li2 O2 1.947(4) 22 ?
Li2 O2 1.947(4) 3_655 ?
Li2 La1 3.2046(4) 1_655 ?
Li2 La1 3.2046(4) 23_545 ?
Li3 Li2 1.79(6) 31_435 ?
Li3 O2 1.95(6) 17 ?
Li3 O2 2.18(6) 30_544 ?
Li3 Li1 2.19(6) 9 ?
Li3 O2 2.38(6) 29_445 ?
Li3 O1 2.53(6) 31_445 ?
Li3 O1 2.65(6) 29_445 ?
Li3 Li3 2.73(10) 37_445 ?
Li3 Li3 2.73(10) 16 ?
Li3 Ta1 2.89(6) 32_444 ?
Li3 Zr1 2.91(6) 32_444 ?
Li3 H1 1.48(12) . ?
